data_4133846
loop_
_publ_author_name
'Shi, Chao'
'Ye, Le'
'Gong, Zhi-Xin'
'Ma, Jia-Jun'
'Wang, Qin-Wen'
'Jiang, Jia-Ying'
'Hua, Miao-Miao'
'Wang, Chang-Feng'
'Yu, Hui'
'Zhang, Yi'
'Ye, Heng-Yun'

_publ_section_title
;
 Two-Dimensional Organic-Inorganic Hybrid Rare-Earth Double Perovskite
 Ferroelectrics.
;
_journal_name_full 'Journal of the American Chemical Society'
_journal_paper_doi 10.1021/jacs.9b11697
_journal_year 2019
_chemical_formula_sum 'C28 H56 Ce K N12 O28'
_chemical_formula_weight 1188.06
_space_group_crystal_system monoclinic
_space_group_IT_number 4
_space_group_name_Hall 'P 2yb'
_space_group_name_H-M_alt 'P 1 21 1'
_atom_sites_solution_hydrogens mixed
_audit_creation_method SHELXL-2014/7
_cell_angle_alpha 90
_cell_angle_beta 111.947(4)
_cell_angle_gamma 90
_cell_formula_units_Z 2
_cell_length_a 9.9379(4)
_cell_length_b 19.9511(6)
_cell_length_c 12.6211(5)
_cell_measurement_reflns_used 9843
_cell_measurement_temperature 293(2)
_cell_measurement_theta_max 31.8630
_cell_measurement_theta_min 2.0050
_cell_volume 2321.06(16)
_computing_structure_refinement 'SHELXL-2017/1 (Sheldrick, 2017)'
_computing_structure_solution 'SHELXT 2014/5 (Sheldrick, 2014)'
_diffrn_ambient_temperature 293(2)
_diffrn_measured_fraction_theta_full 0.999
_diffrn_measured_fraction_theta_max 0.814
_diffrn_measurement_device_type 'rigaku synergy'
_diffrn_radiation_type MoK\a
_diffrn_radiation_wavelength 0.71073
_diffrn_reflns_av_R_equivalents 0.0354
_diffrn_reflns_av_unetI/netI 0.0633
_diffrn_reflns_Laue_measured_fraction_full 0.999
_diffrn_reflns_Laue_measured_fraction_max 0.814
_diffrn_reflns_limit_h_max 12
_diffrn_reflns_limit_h_min -13
_diffrn_reflns_limit_k_max 22
_diffrn_reflns_limit_k_min -28
_diffrn_reflns_limit_l_max 18
_diffrn_reflns_limit_l_min -16
_diffrn_reflns_number 23042
_diffrn_reflns_point_group_measured_fraction_full 0.931
_diffrn_reflns_point_group_measured_fraction_max 0.710
_diffrn_reflns_theta_full 25.242
_diffrn_reflns_theta_max 31.864
_diffrn_reflns_theta_min 2.017
_exptl_absorpt_coefficient_mu 1.176
_exptl_absorpt_correction_T_max 1.00000
_exptl_absorpt_correction_T_min 0.72712
_exptl_absorpt_correction_type multi-scan
_exptl_crystal_colour colorless
_exptl_crystal_density_diffrn 1.700
_exptl_crystal_description block
_exptl_crystal_F_000 1218
_exptl_crystal_size_max 0.16
_exptl_crystal_size_mid 0.13
_exptl_crystal_size_min 0.12
_refine_diff_density_max 0.471
_refine_diff_density_min -0.616
_refine_diff_density_rms 0.075
_refine_ls_abs_structure_details
;
 Flack x determined using 3495 quotients [(I+)-(I-)]/[(I+)+(I-)]
 (Parsons, Flack and Wagner, Acta Cryst. B69 (2013) 249-259).
;
_refine_ls_abs_structure_Flack 0.000(9)
_refine_ls_extinction_method none
_refine_ls_goodness_of_fit_ref 0.964
_refine_ls_hydrogen_treatment constr
_refine_ls_matrix_type full
_refine_ls_number_parameters 632
_refine_ls_number_reflns 11301
_refine_ls_number_restraints 1
_refine_ls_restrained_S_all 0.964
_refine_ls_R_factor_all 0.0475
_refine_ls_R_factor_gt 0.0354
_refine_ls_shift/su_max 0.003
_refine_ls_shift/su_mean 0.000
_refine_ls_structure_factor_coef Fsqd
_refine_ls_weighting_details 'w=1/[\s^2^(Fo^2^)+(0.0175P)^2^] where P=(Fo^2^+2Fc^2^)/3'
_refine_ls_weighting_scheme calc
_refine_ls_wR_factor_gt 0.0596
_refine_ls_wR_factor_ref 0.0629
_reflns_Friedel_coverage 0.701
_reflns_Friedel_fraction_full 0.859
_reflns_Friedel_fraction_max 0.600
_reflns_number_gt 9611
_reflns_number_total 11301
_reflns_threshold_expression 'I > 2\s(I)'
_cod_data_source_file ja9b11697_si_002.cif
_cod_data_source_block (S3HQ)4KCe(NO3)8-T293K
_cod_original_sg_symbol_H-M 'P 21'
_cod_database_code 4133846
_shelx_shelxl_version_number 2014/7
_shelx_space_group_comment
;
The symmetry employed for this shelxl refinement is uniquely defined
by the following loop, which should always be used as a source of
symmetry information in preference to the above space-group names.
They are only intended as comments.
;

loop_
_space_group_symop_operation_xyz
'x, y, z'
'-x, y+1/2, -z'

loop_
_atom_site_label
_atom_site_type_symbol
_atom_site_fract_x
_atom_site_fract_y
_atom_site_fract_z
_atom_site_U_iso_or_equiv
_atom_site_adp_type
_atom_site_occupancy
_atom_site_site_symmetry_order
_atom_site_calc_flag
_atom_site_refinement_flags_posn
_atom_site_refinement_flags_adp
Ce01 Ce 0.00551(2) 0.00000(2) 1.01112(2) 0.02378(6) Uani 1 1 d . .
K02 K 0.50357(13) -0.24882(16) 1.01202(14) 0.0392(3) Uani 1 1 d . .
N003 N -0.2047(7) 0.1101(3) 1.0229(6) 0.0392(17) Uani 1 1 d . .
O28 O -0.1808(4) -0.03781(19) 0.8092(3) 0.0458(9) Uani 1 1 d . .
O27 O -0.1071(4) 0.08724(17) 1.1123(3) 0.0412(8) Uani 1 1 d . .
O26 O 0.1017(4) 0.12321(16) 1.0058(3) 0.0405(8) Uani 1 1 d . .
C008 C -0.4574(6) -0.0311(3) 0.1688(6) 0.0472(17) Uani 1 1 d . .
H00A H -0.422251 -0.051260 0.114121 0.057 Uiso 1 1 calc R U
H00B H -0.562344 -0.034499 0.138897 0.057 Uiso 1 1 calc R U
N009 N 0.1500(4) 0.0064(4) 1.2743(3) 0.0381(10) Uani 1 1 d . .
C00A C -0.4249(10) 0.0371(4) 0.3754(8) 0.058(2) Uani 1 1 d . .
H00C H -0.375527 0.049094 0.455084 0.070 Uiso 1 1 calc R U
H00D H -0.515679 0.061590 0.345650 0.070 Uiso 1 1 calc R U
O25 O 0.2946(7) -0.1583(3) 1.0094(6) 0.0700(19) Uani 1 1 d . .
O4 O 0.3245(4) 0.3050(2) 0.5047(3) 0.0630(12) Uani 1 1 d . .
H4C H 0.288057 0.332346 0.537715 0.076 Uiso 1 1 d R U
N10 N 0.3064(6) -0.2810(2) 0.7408(5) 0.0434(13) Uani 1 1 d . .
C00F C 0.3090(6) 0.2631(4) 0.3251(6) 0.0487(18) Uani 1 1 d . .
H00E H 0.412410 0.270972 0.342537 0.058 Uiso 1 1 calc R U
O24 O 0.2452(3) 0.04528(18) 0.9941(3) 0.0418(8) Uani 1 1 d . .
O23 O -0.1901(4) 0.0015(4) 0.6473(3) 0.0816(13) Uani 1 1 d . .
C00I C 0.4418(8) -0.0452(4) 0.6238(6) 0.0439(17) Uani 1 1 d . .
H00F H 0.540243 -0.062251 0.650108 0.053 Uiso 1 1 calc R U
H00G H 0.396669 -0.053098 0.542211 0.053 Uiso 1 1 calc R U
N00J N -0.2029(7) -0.1084(3) 1.0294(5) 0.0365(16) Uani 1 1 d . .
C00K C -0.3937(5) -0.0677(3) 0.2830(5) 0.0375(13) Uani 1 1 d . .
H00H H -0.418661 -0.115435 0.272465 0.045 Uiso 1 1 calc R U
O22 O 0.2711(5) -0.23123(19) 0.7836(4) 0.0603(12) Uani 1 1 d . .
O21 O 0.2118(3) -0.08677(17) 1.0988(3) 0.0382(8) Uani 1 1 d . .
O20 O 0.4341(4) -0.2991(2) 0.7739(4) 0.0680(12) Uani 1 1 d . .
N00P N 0.0423(4) 0.2430(3) 0.2785(4) 0.0461(13) Uani 1 1 d . .
H00O H -0.061157 0.235618 0.261543 0.055 Uiso 1 1 calc R U
N00Q N 0.7012(6) -0.2899(2) 1.2784(4) 0.0493(12) Uani 1 1 d . .
N00R N 0.2172(6) 0.1069(3) 0.9934(5) 0.0375(15) Uani 1 1 d . .
O19 O 0.2056(4) 0.0150(2) 1.3792(3) 0.0617(13) Uani 1 1 d . .
N00T N -0.1351(4) 0.0005(4) 0.7508(3) 0.0408(8) Uani 1 1 d . .
N00U N 0.2113(7) -0.1124(3) 1.0069(6) 0.0427(17) Uani 1 1 d . .
N00W N -0.3316(5) 0.0553(2) 0.3089(4) 0.0409(11) Uani 1 1 d . .
H00P H -0.307834 0.103181 0.318954 0.049 Uiso 1 1 calc R U
C00X C 0.4490(6) 0.0061(4) 0.8382(4) 0.0591(15) Uani 1 1 d . .
H00I H 0.407010 0.017573 0.893948 0.071 Uiso 1 1 calc R U
H00J H 0.550780 0.018513 0.869097 0.071 Uiso 1 1 calc R U
C00Y C 0.0653(6) 0.2515(5) 0.1697(5) 0.0666(17) Uani 1 1 d . .
H00K H 0.001673 0.286216 0.123823 0.080 Uiso 1 1 calc R U
H00L H 0.043400 0.209991 0.126530 0.080 Uiso 1 1 calc R U
C00Z C 0.0886(7) 0.3049(4) 0.3465(6) 0.060(2) Uani 1 1 d . .
H00M H 0.061802 0.302575 0.412850 0.072 Uiso 1 1 calc R U
H00N H 0.039571 0.343154 0.300921 0.072 Uiso 1 1 calc R U
C010 C 0.2237(7) 0.2709(4) 0.1979(6) 0.071(2) Uani 1 1 d . .
H01A H 0.265283 0.242535 0.155598 0.085 Uiso 1 1 calc R U
H01B H 0.229098 0.317049 0.175417 0.085 Uiso 1 1 calc R U
O18 O -0.2878(6) -0.1514(2) 1.0348(6) 0.0618(18) Uani 1 1 d . .
C013 C 0.1267(9) 0.1848(4) 0.3460(8) 0.065(2) Uani 1 1 d . .
H01C H 0.088640 0.143293 0.305977 0.078 Uiso 1 1 calc R U
H01D H 0.117506 0.183129 0.419837 0.078 Uiso 1 1 calc R U
O17 O 0.0458(4) -0.03253(17) 1.2289(3) 0.0428(8) Uani 1 1 d . .
O16 O 0.7228(5) -0.2332(2) 1.2483(5) 0.0693(15) Uani 1 1 d . .
O15 O 0.2978(7) 0.1483(3) 0.9783(7) 0.077(2) Uani 1 1 d . .
C018 C 0.8793(9) 0.3056(4) 0.6419(10) 0.105(4) Uani 1 1 d . .
H01E H 0.868919 0.312675 0.563159 0.126 Uiso 1 1 calc R U
H01F H 0.940068 0.341133 0.687851 0.126 Uiso 1 1 calc R U
O14 O -0.2864(8) 0.1539(3) 1.0295(7) 0.079(2) Uani 1 1 d . .
O13 O -0.0819(4) -0.12368(17) 1.0258(3) 0.0442(9) Uani 1 1 d . .
O3 O 0.6258(5) 0.3147(3) 0.5383(5) 0.0979(18) Uani 1 1 d . .
H3C H 0.541485 0.312240 0.539221 0.118 Uiso 1 1 d R U
C01C C -0.4126(8) 0.0413(3) 0.1868(6) 0.063(2) Uani 1 1 d . .
H01G H -0.352237 0.051832 0.143839 0.076 Uiso 1 1 calc R U
H01H H -0.498094 0.069572 0.158723 0.076 Uiso 1 1 calc R U
O12 O -0.0297(4) 0.03838(18) 0.8039(3) 0.0445(9) Uani 1 1 d . .
C01E C -0.1964(5) 0.0158(2) 0.3517(5) 0.0518(17) Uani 1 1 d . .
H01I H -0.146624 0.023767 0.432917 0.062 Uiso 1 1 calc R U
H01J H -0.132920 0.029969 0.313321 0.062 Uiso 1 1 calc R U
N01F N 0.9478(5) 0.2410(4) 0.6813(5) 0.0612(16) Uani 1 1 d . .
H01W H 1.038814 0.238405 0.668112 0.073 Uiso 1 1 calc R U
O11 O -0.2135(4) 0.08569(19) 0.9298(3) 0.0438(9) Uani 1 1 d . .
C01H C 0.3580(5) -0.0808(3) 0.6845(4) 0.0421(12) Uani 1 1 d . .
H01K H 0.353176 -0.128826 0.666977 0.051 Uiso 1 1 calc R U
C01I C 0.7325(9) 0.3082(4) 0.6506(8) 0.064(3) Uani 1 1 d . .
H01L H 0.727654 0.347067 0.696499 0.077 Uiso 1 1 calc R U
C01K C -0.4543(9) -0.0369(4) 0.3651(7) 0.0486(19) Uani 1 1 d . .
H01M H -0.558011 -0.044758 0.337877 0.058 Uiso 1 1 calc R U
H01N H -0.409911 -0.057835 0.439466 0.058 Uiso 1 1 calc R U
O10 O 0.1234(4) -0.08860(18) 0.9148(3) 0.0482(9) Uani 1 1 d . .
C01N C 0.8484(13) 0.1863(5) 0.6168(9) 0.104(4) Uani 1 1 d . .
H01O H 0.826201 0.192013 0.535729 0.125 Uiso 1 1 calc R U
H01P H 0.896374 0.143398 0.639659 0.125 Uiso 1 1 calc R U
C01O C 0.7131(7) 0.2455(5) 0.7081(8) 0.074(2) Uani 1 1 d . .
H01Q H 0.621826 0.247668 0.720906 0.088 Uiso 1 1 calc R U
N01P N 0.3728(5) 0.0426(2) 0.7301(4) 0.0451(11) Uani 1 1 d . .
H01X H 0.378265 0.090781 0.745987 0.054 Uiso 1 1 calc R U
O9 O 0.5821(4) -0.3174(2) 1.2288(4) 0.0626(11) Uani 1 1 d . .
C01T C 0.4440(9) 0.0286(4) 0.6476(7) 0.052(2) Uani 1 1 d . .
H01R H 0.543493 0.044391 0.678782 0.063 Uiso 1 1 calc R U
H01S H 0.393616 0.052593 0.576910 0.063 Uiso 1 1 calc R U
O8 O -0.2327(3) -0.04671(17) 1.0263(3) 0.0416(8) Uani 1 1 d . .
C01V C 0.9762(8) 0.2299(4) 0.7991(6) 0.077(2) Uani 1 1 d . .
H01T H 1.053173 0.259530 0.845386 0.092 Uiso 1 1 calc R U
H01U H 1.007741 0.184041 0.819146 0.092 Uiso 1 1 calc R U
O2 O -0.1695(3) -0.09661(18) 0.4319(3) 0.0545(10) Uani 1 1 d . .
H2C H -0.080487 -0.087169 0.464147 0.065 Uiso 1 1 d R U
O7 O 0.1952(3) 0.04026(17) 1.2105(3) 0.0392(8) Uani 1 1 d . .
C01Z C -0.2292(5) -0.0592(2) 0.3307(4) 0.0357(11) Uani 1 1 d . .
H01V H -0.190210 -0.075463 0.274722 0.043 Uiso 1 1 calc R U
C020 C 0.2180(6) 0.0225(3) 0.6790(6) 0.058(2) Uani 1 1 d . .
H02A H 0.169308 0.048414 0.610256 0.070 Uiso 1 1 calc R U
H02B H 0.171265 0.031881 0.732474 0.070 Uiso 1 1 calc R U
C022 C 0.2510(7) 0.3140(3) 0.3848(6) 0.0467(16) Uani 1 1 d . .
H02C H 0.271351 0.359077 0.363705 0.056 Uiso 1 1 calc R U
C023 C 0.4333(7) -0.0703(3) 0.8130(5) 0.0620(17) Uani 1 1 d . .
H02D H 0.528330 -0.091207 0.839974 0.074 Uiso 1 1 calc R U
H02E H 0.376749 -0.090727 0.852526 0.074 Uiso 1 1 calc R U
C3 C 0.2044(5) -0.0525(3) 0.6497(5) 0.0436(14) Uani 1 1 d . .
H3A H 0.157320 -0.074481 0.696092 0.052 Uiso 1 1 calc R U
O6 O 0.8009(4) -0.3206(2) 1.3526(4) 0.0741(13) Uani 1 1 d . .
O5 O 0.2092(4) -0.31517(18) 0.6679(3) 0.0550(10) Uani 1 1 d . .
C11 C 0.8410(9) 0.2430(6) 0.8225(6) 0.091(2) Uani 1 1 d . .
H11A H 0.849494 0.285200 0.862617 0.109 Uiso 1 1 calc R U
H11B H 0.826541 0.207534 0.869773 0.109 Uiso 1 1 calc R U
O1 O 0.1182(4) -0.0636(2) 0.5333(3) 0.0573(10) Uani 1 1 d . .
H1C H 0.147041 -0.039823 0.490355 0.069 Uiso 1 1 d R U
C6 C 0.2857(8) 0.1923(4) 0.3624(8) 0.058(2) Uani 1 1 d . .
H6A H 0.311499 0.159230 0.316994 0.070 Uiso 1 1 calc R U
H6B H 0.346747 0.185446 0.442061 0.070 Uiso 1 1 calc R U
C0AA C 0.7129(12) 0.1867(5) 0.6385(12) 0.120(5) Uani 1 1 d . .
H0AA H 0.630205 0.188514 0.566675 0.144 Uiso 1 1 calc R U
H0AB H 0.705728 0.146143 0.678363 0.144 Uiso 1 1 calc R U

loop_
_atom_site_aniso_label
_atom_site_aniso_U_11
_atom_site_aniso_U_22
_atom_site_aniso_U_33
_atom_site_aniso_U_23
_atom_site_aniso_U_13
_atom_site_aniso_U_12
Ce01 0.02218(9) 0.02384(9) 0.02585(10) 0.0006(3) 0.00957(7) 0.00025(16)
K02 0.0328(4) 0.0325(4) 0.0511(8) -0.0005(7) 0.0143(4) 0.0003(4)
N003 0.032(3) 0.037(3) 0.057(5) 0.011(3) 0.027(3) 0.010(2)
O28 0.048(2) 0.050(2) 0.035(2) 0.0008(15) 0.0103(17) -0.0128(17)
O27 0.043(2) 0.0423(19) 0.041(2) -0.0002(15) 0.0184(16) 0.0093(15)
O26 0.039(2) 0.0349(19) 0.049(2) 0.0008(14) 0.0192(16) -0.0005(15)
C008 0.032(3) 0.066(4) 0.033(3) 0.006(2) 0.001(3) 0.000(2)
N009 0.0360(18) 0.049(3) 0.0274(17) 0.004(3) 0.0098(14) 0.007(3)
C00A 0.062(5) 0.063(5) 0.057(5) -0.008(4) 0.029(4) 0.009(4)
O25 0.068(4) 0.048(3) 0.106(5) 0.006(3) 0.047(3) 0.032(2)
O4 0.047(2) 0.079(3) 0.051(3) -0.030(2) 0.0044(19) 0.0068(19)
N10 0.052(3) 0.037(3) 0.048(3) 0.004(2) 0.025(2) -0.001(2)
C00F 0.033(3) 0.060(5) 0.055(4) -0.005(3) 0.018(3) -0.004(3)
O24 0.0315(18) 0.041(2) 0.054(2) 0.0087(15) 0.0180(16) 0.0026(15)
O23 0.096(3) 0.109(3) 0.0254(17) -0.001(4) 0.0060(18) -0.033(4)
C00I 0.039(3) 0.052(4) 0.042(4) -0.010(3) 0.018(3) 0.004(3)
N00J 0.042(4) 0.031(3) 0.032(4) 0.007(2) 0.009(3) -0.004(2)
C00K 0.025(3) 0.041(3) 0.043(3) -0.002(2) 0.009(2) -0.008(2)
O22 0.069(3) 0.040(2) 0.070(3) -0.014(2) 0.023(2) -0.0006(17)
O21 0.0349(18) 0.0377(19) 0.041(2) 0.0012(14) 0.0137(15) 0.0073(14)
O20 0.041(2) 0.076(3) 0.090(4) -0.007(2) 0.027(2) 0.0013(19)
N00P 0.034(2) 0.045(3) 0.054(4) -0.013(3) 0.011(2) -0.005(2)
N00Q 0.056(3) 0.045(3) 0.048(3) 0.001(2) 0.021(2) 0.002(2)
N00R 0.027(3) 0.043(4) 0.039(3) 0.010(2) 0.009(2) -0.007(2)
O19 0.075(2) 0.076(4) 0.0255(17) 0.0036(17) 0.0077(16) -0.008(2)
N00T 0.0423(19) 0.048(2) 0.0271(17) -0.002(4) 0.0069(14) 0.003(3)
N00U 0.041(4) 0.025(3) 0.067(5) -0.002(3) 0.026(3) 0.003(2)
N00W 0.041(3) 0.027(2) 0.048(3) 0.0049(18) 0.010(2) -0.0001(19)
C00X 0.063(3) 0.076(4) 0.032(2) -0.011(4) 0.010(2) -0.017(4)
C00Y 0.062(4) 0.079(4) 0.044(4) -0.013(4) 0.003(3) 0.010(5)
C00Z 0.037(3) 0.068(5) 0.067(5) -0.035(4) 0.011(3) 0.005(3)
C010 0.071(4) 0.094(6) 0.054(5) 0.005(4) 0.032(4) -0.006(3)
O18 0.056(3) 0.045(3) 0.089(5) 0.008(3) 0.033(3) -0.024(3)
C013 0.082(6) 0.039(4) 0.067(5) 0.004(3) 0.018(4) -0.007(4)
O17 0.039(2) 0.0458(19) 0.044(2) 0.0031(15) 0.0146(17) -0.0054(16)
O16 0.078(3) 0.046(3) 0.077(4) 0.004(2) 0.021(3) -0.010(2)
O15 0.057(3) 0.061(4) 0.123(5) 0.023(3) 0.043(3) -0.019(3)
C018 0.050(5) 0.090(6) 0.164(11) 0.081(6) 0.029(6) -0.006(4)
O14 0.084(4) 0.074(4) 0.098(5) 0.025(4) 0.058(4) 0.051(3)
O13 0.038(2) 0.0356(19) 0.060(2) 0.0021(15) 0.0204(17) 0.0005(15)
O3 0.058(3) 0.126(4) 0.094(4) 0.050(3) 0.010(3) 0.023(3)
C01C 0.066(5) 0.067(4) 0.041(4) 0.025(3) 0.001(3) -0.018(3)
O12 0.046(2) 0.053(2) 0.0329(19) 0.0021(15) 0.0139(16) -0.0103(16)
C01E 0.025(2) 0.047(5) 0.078(4) 0.005(3) 0.013(2) -0.007(2)
N01F 0.043(3) 0.086(5) 0.051(4) 0.014(4) 0.014(2) 0.013(3)
O11 0.040(2) 0.045(2) 0.044(2) 0.0057(16) 0.0128(16) 0.0059(16)
C01H 0.042(3) 0.035(3) 0.043(3) 0.001(2) 0.008(2) -0.001(2)
C01I 0.047(4) 0.054(4) 0.077(6) 0.017(4) 0.008(4) 0.015(3)
C01K 0.036(3) 0.056(4) 0.062(5) 0.012(3) 0.027(3) 0.005(3)
O10 0.054(2) 0.048(2) 0.045(2) -0.0055(16) 0.0210(19) 0.0066(18)
C01N 0.131(9) 0.097(7) 0.072(7) -0.045(5) 0.023(7) -0.006(7)
C01O 0.051(3) 0.076(4) 0.108(7) 0.026(6) 0.045(4) -0.001(4)
N01P 0.041(2) 0.040(3) 0.055(3) -0.016(2) 0.019(2) -0.0063(19)
O9 0.044(2) 0.061(2) 0.077(3) 0.012(2) 0.017(2) -0.0038(18)
C01T 0.054(4) 0.054(4) 0.058(5) 0.009(3) 0.030(3) -0.013(3)
O8 0.0353(19) 0.039(2) 0.052(2) 0.0055(15) 0.0175(16) -0.0024(15)
C01V 0.073(5) 0.091(6) 0.050(5) 0.009(4) 0.004(4) 0.010(4)
O2 0.0356(18) 0.065(2) 0.049(2) 0.0208(18) -0.0001(16) -0.0091(16)
O7 0.041(2) 0.0420(19) 0.0320(18) 0.0027(14) 0.0110(15) -0.0031(15)
C01Z 0.029(3) 0.036(3) 0.040(3) 0.003(2) 0.012(2) 0.003(2)
C020 0.025(3) 0.066(5) 0.079(5) -0.019(3) 0.013(3) 0.007(2)
C022 0.039(3) 0.032(3) 0.066(4) -0.011(3) 0.014(3) -0.004(2)
C023 0.057(4) 0.069(4) 0.045(3) 0.014(3) 0.003(3) -0.012(3)
C3 0.034(3) 0.055(4) 0.039(3) -0.006(3) 0.010(2) -0.016(3)
O6 0.061(3) 0.071(3) 0.074(3) 0.016(2) 0.006(2) 0.005(2)
O5 0.056(2) 0.048(2) 0.053(2) -0.0131(17) 0.0108(19) 0.0000(17)
C11 0.105(6) 0.116(6) 0.052(5) 0.017(5) 0.031(5) 0.017(7)
O1 0.0379(19) 0.078(3) 0.045(2) -0.0064(18) 0.0032(17) -0.0180(17)
C6 0.043(4) 0.044(4) 0.066(5) -0.016(3) -0.004(3) 0.012(3)
C0AA 0.082(7) 0.055(6) 0.176(13) -0.019(6) -0.006(7) -0.018(5)

loop_
_atom_type_symbol
_atom_type_description
_atom_type_scat_dispersion_real
_atom_type_scat_dispersion_imag
_atom_type_scat_source
C C 0.0033 0.0016 'International Tables Vol C Tables 4.2.6.8 and 6.1.1.4'
H H 0.0000 0.0000 'International Tables Vol C Tables 4.2.6.8 and 6.1.1.4'
N N 0.0061 0.0033 'International Tables Vol C Tables 4.2.6.8 and 6.1.1.4'
O O 0.0106 0.0060 'International Tables Vol C Tables 4.2.6.8 and 6.1.1.4'
Ce Ce -0.2486 2.6331 'International Tables Vol C Tables 4.2.6.8 and 6.1.1.4'
K K 0.2009 0.2494 'International Tables Vol C Tables 4.2.6.8 and 6.1.1.4'

loop_
_geom_angle_atom_site_label_1
_geom_angle_atom_site_label_2
_geom_angle_atom_site_label_3
_geom_angle
_geom_angle_site_symmetry_1
_geom_angle_site_symmetry_3
O21 Ce01 O8 108.88(11) . .
O21 Ce01 O12 114.21(12) . .
O8 Ce01 O12 112.98(10) . .
O21 Ce01 O24 70.64(10) . .
O8 Ce01 O24 179.11(14) . .
O12 Ce01 O24 66.74(11) . .
O21 Ce01 O28 112.24(12) . .
O8 Ce01 O28 69.00(11) . .
O12 Ce01 O28 48.39(10) . .
O24 Ce01 O28 110.43(11) . .
O21 Ce01 O27 130.06(10) . .
O8 Ce01 O27 68.95(11) . .
O12 Ce01 O27 111.54(11) . .
O24 Ce01 O27 111.93(12) . .
O28 Ce01 O27 112.58(11) . .
O21 Ce01 O7 68.17(10) . .
O8 Ce01 O7 112.41(11) . .
O12 Ce01 O7 130.02(11) . .
O24 Ce01 O7 68.17(11) . .
O28 Ce01 O7 178.41(13) . .
O27 Ce01 O7 67.65(10) . .
O21 Ce01 O13 64.89(11) . .
O8 Ce01 O13 48.16(11) . .
O12 Ce01 O13 114.70(12) . .
O24 Ce01 O13 131.09(12) . .
O28 Ce01 O13 70.78(11) . .
O27 Ce01 O13 111.78(12) . .
O7 Ce01 O13 110.67(11) . .
O21 Ce01 O26 113.28(11) . .
O8 Ce01 O26 132.64(12) . .
O12 Ce01 O26 67.55(11) . .
O24 Ce01 O26 48.13(11) . .
O28 Ce01 O26 111.75(11) . .
O27 Ce01 O26 67.83(12) . .
O7 Ce01 O26 66.80(10) . .
O13 Ce01 O26 177.44(11) . .
O21 Ce01 O10 48.45(11) . .
O8 Ce01 O10 111.27(12) . .
O12 Ce01 O10 69.79(11) . .
O24 Ce01 O10 67.84(11) . .
O28 Ce01 O10 68.76(11) . .
O27 Ce01 O10 178.52(11) . .
O7 Ce01 O10 111.03(11) . .
O13 Ce01 O10 67.88(12) . .
O26 Ce01 O10 112.44(12) . .
O21 Ce01 O11 176.43(13) . .
O8 Ce01 O11 67.92(11) . .
O12 Ce01 O11 68.99(12) . .
O24 Ce01 O11 112.58(12) . .
O28 Ce01 O11 68.45(11) . .
O27 Ce01 O11 47.80(10) . .
O7 Ce01 O11 111.25(11) . .
O13 Ce01 O11 112.62(11) . .
O26 Ce01 O11 69.13(11) . .
O10 Ce01 O11 133.68(11) . .
O21 Ce01 O17 67.25(11) . .
O8 Ce01 O17 68.55(10) . .
O12 Ce01 O17 176.82(12) . .
O24 Ce01 O17 111.78(10) . .
O28 Ce01 O17 134.17(11) . .
O27 Ce01 O17 66.13(10) . .
O7 Ce01 O17 47.42(10) . .
O13 Ce01 O17 68.45(11) . .
O26 Ce01 O17 109.32(11) . .
O10 Ce01 O17 112.51(12) . .
O11 Ce01 O17 109.64(11) . .
O25 K02 O18 94.2(2) . 1_655
O25 K02 O14 85.81(14) . 2_547
O18 K02 O14 175.5(3) 1_655 2_547
O25 K02 O15 174.2(2) . 2_647
O18 K02 O15 91.24(12) 1_655 2_647
O14 K02 O15 88.9(3) 2_547 2_647
O25 K02 O9 104.97(17) . .
O18 K02 O9 107.83(16) 1_655 .
O14 K02 O9 76.46(19) 2_547 .
O15 K02 O9 71.20(19) 2_647 .
O25 K02 O22 66.36(17) . .
O18 K02 O22 107.32(18) 1_655 .
O14 K02 O22 68.58(19) 2_547 .
O15 K02 O22 113.99(19) 2_647 .
O9 K02 O22 144.31(14) . .
O25 K02 O16 102.14(19) . .
O18 K02 O16 65.49(17) 1_655 .
O14 K02 O16 118.9(2) 2_547 .
O15 K02 O16 78.16(18) 2_647 .
O9 K02 O16 42.70(12) . .
O22 K02 O16 166.67(17) . .
O25 K02 O20 108.58(17) . .
O18 K02 O20 102.79(17) 1_655 .
O14 K02 O20 73.02(18) 2_547 .
O15 K02 O20 72.21(19) 2_647 .
O9 K02 O20 132.10(18) . .
O22 K02 O20 42.27(12) . .
O16 K02 O20 147.97(15) . .
O25 K02 N00Q 109.61(18) . .
O18 K02 N00Q 86.06(16) 1_655 .
O14 K02 N00Q 98.2(2) 2_547 .
O15 K02 N00Q 68.57(18) 2_647 .
O9 K02 N00Q 21.87(10) . .
O22 K02 N00Q 166.03(14) . .
O16 K02 N00Q 21.95(11) . .
O20 K02 N00Q 139.95(16) . .
O25 K02 N10 87.82(18) . .
O18 K02 N10 111.89(18) 1_655 .
O14 K02 N10 63.63(18) 2_547 .
O15 K02 N10 92.17(18) 2_647 .
O9 K02 N10 137.11(16) . .
O22 K02 N10 21.94(10) . .
O16 K02 N10 169.76(14) . .
O20 K02 N10 21.81(11) . .
N00Q K02 N10 154.45(17) . .
O14 N003 O11 122.1(7) . .
O14 N003 O27 120.4(7) . .
O11 N003 O27 117.4(5) . .
N00T O28 Ce01 96.7(3) . .
N003 O27 Ce01 97.4(4) . .
N00R O26 Ce01 96.8(3) . .
C01C C008 C00K 108.8(6) . .
C01C C008 H00A 109.9 . .
C00K C008 H00A 109.9 . .
C01C C008 H00B 109.9 . .
C00K C008 H00B 109.9 . .
H00A C008 H00B 108.3 . .
O19 N009 O17 122.6(5) . .
O19 N009 O7 119.1(5) . .
O17 N009 O7 118.3(4) . .
C01K C00A N00W 109.2(7) . .
C01K C00A H00C 109.8 . .
N00W C00A H00C 109.8 . .
C01K C00A H00D 109.8 . .
N00W C00A H00D 109.8 . .
H00C C00A H00D 108.3 . .
N00U O25 K02 172.8(5) . .
C022 O4 H4C 107.4 . .
O20 N10 O22 120.6(6) . .
O20 N10 O5 120.1(5) . .
O22 N10 O5 119.2(5) . .
O20 N10 K02 64.5(3) . .
O22 N10 K02 63.2(3) . .
O5 N10 K02 149.0(4) . .
C022 C00F C010 107.0(6) . .
C022 C00F C6 109.8(6) . .
C010 C00F C6 109.4(6) . .
C022 C00F H00E 110.2 . .
C010 C00F H00E 110.2 . .
C6 C00F H00E 110.2 . .
N00R O24 Ce01 97.5(3) . .
C01T C00I C01H 109.3(6) . .
C01T C00I H00F 109.8 . .
C01H C00I H00F 109.8 . .
C01T C00I H00G 109.8 . .
C01H C00I H00G 109.8 . .
H00F C00I H00G 108.3 . .
O18 N00J O13 121.4(5) . .
O18 N00J O8 121.8(6) . .
O13 N00J O8 116.8(5) . .
C01K C00K C01Z 109.1(5) . .
C01K C00K C008 108.7(5) . .
C01Z C00K C008 108.9(5) . .
C01K C00K H00H 110.0 . .
C01Z C00K H00H 110.0 . .
C008 C00K H00H 110.0 . .
N10 O22 K02 94.8(4) . .
N00U O21 Ce01 98.5(3) . .
N10 O20 K02 93.7(4) . .
C00Z N00P C00Y 108.7(6) . .
C00Z N00P C013 109.4(5) . .
C00Y N00P C013 111.6(6) . .
C00Z N00P H00O 109.1 . .
C00Y N00P H00O 109.1 . .
C013 N00P H00O 109.1 . .
O16 N00Q O6 120.1(5) . .
O16 N00Q O9 119.5(5) . .
O6 N00Q O9 120.2(5) . .
O16 N00Q K02 64.3(3) . .
O6 N00Q K02 153.5(4) . .
O9 N00Q K02 60.3(3) . .
O15 N00R O24 120.5(6) . .
O15 N00R O26 122.0(6) . .
O24 N00R O26 117.5(5) . .
O23 N00T O28 121.6(6) . .
O23 N00T O12 120.9(6) . .
O28 N00T O12 117.5(3) . .
O25 N00U O10 122.4(7) . .
O25 N00U O21 120.4(7) . .
O10 N00U O21 117.2(5) . .
C01C N00W C01E 110.4(5) . .
C01C N00W C00A 109.0(5) . .
C01E N00W C00A 109.4(5) . .
C01C N00W H00P 109.3 . .
C01E N00W H00P 109.3 . .
C00A N00W H00P 109.3 . .
N01P C00X C023 108.4(4) . .
N01P C00X H00I 110.0 . .
C023 C00X H00I 110.0 . .
N01P C00X H00J 110.0 . .
C023 C00X H00J 110.0 . .
H00I C00X H00J 108.4 . .
N00P C00Y C010 108.4(5) . .
N00P C00Y H00K 110.0 . .
C010 C00Y H00K 110.0 . .
N00P C00Y H00L 110.0 . .
C010 C00Y H00L 110.0 . .
H00K C00Y H00L 108.4 . .
N00P C00Z C022 110.5(5) . .
N00P C00Z H00M 109.6 . .
C022 C00Z H00M 109.6 . .
N00P C00Z H00N 109.6 . .
C022 C00Z H00N 109.6 . .
H00M C00Z H00N 108.1 . .
C00F C010 C00Y 109.8(6) . .
C00F C010 H01A 109.7 . .
C00Y C010 H01A 109.7 . .
C00F C010 H01B 109.7 . .
C00Y C010 H01B 109.7 . .
H01A C010 H01B 108.2 . .
N00J O18 K02 171.5(5) . 1_455
N00P C013 C6 109.4(6) . .
N00P C013 H01C 109.8 . .
C6 C013 H01C 109.8 . .
N00P C013 H01D 109.8 . .
C6 C013 H01D 109.8 . .
H01C C013 H01D 108.2 . .
N009 O17 Ce01 95.7(3) . .
N00Q O16 K02 93.8(4) . .
N00R O15 K02 168.9(6) . 2_657
N01F C018 C01I 110.3(6) . .
N01F C018 H01E 109.6 . .
C01I C018 H01E 109.6 . .
N01F C018 H01F 109.6 . .
C01I C018 H01F 109.6 . .
H01E C018 H01F 108.1 . .
N003 O14 K02 166.3(6) . 2_557
N00J O13 Ce01 96.9(3) . .
C01I O3 H3C 110.7 . .
N00W C01C C008 110.8(5) . .
N00W C01C H01G 109.5 . .
C008 C01C H01G 109.5 . .
N00W C01C H01H 109.5 . .
C008 C01C H01H 109.5 . .
H01G C01C H01H 108.1 . .
N00T O12 Ce01 97.5(3) . .
N00W C01E C01Z 110.6(4) . .
N00W C01E H01I 109.5 . .
C01Z C01E H01I 109.5 . .
N00W C01E H01J 109.5 . .
C01Z C01E H01J 109.5 . .
H01I C01E H01J 108.1 . .
C01V N01F C018 112.3(7) . .
C01V N01F C01N 106.7(7) . .
C018 N01F C01N 109.4(6) . .
C01V N01F H01W 109.5 . .
C018 N01F H01W 109.5 . .
C01N N01F H01W 109.5 . .
N003 O11 Ce01 97.4(3) . .
C00I C01H C023 109.3(5) . .
C00I C01H C3 111.2(5) . .
C023 C01H C3 107.1(5) . .
C00I C01H H01K 109.7 . .
C023 C01H H01K 109.7 . .
C3 C01H H01K 109.7 . .
O3 C01I C01O 112.2(7) . .
O3 C01I C018 108.1(8) . .
C01O C01I C018 108.2(6) . .
O3 C01I H01L 109.4 . .
C01O C01I H01L 109.4 . .
C018 C01I H01L 109.4 . .
C00A C01K C00K 110.2(8) . .
C00A C01K H01M 109.6 . .
C00K C01K H01M 109.6 . .
C00A C01K H01N 109.6 . .
C00K C01K H01N 109.6 . .
H01M C01K H01N 108.1 . .
N00U O10 Ce01 95.9(4) . .
C0AA C01N N01F 111.1(8) . .
C0AA C01N H01O 109.4 . .
N01F C01N H01O 109.4 . .
C0AA C01N H01P 109.4 . .
N01F C01N H01P 109.4 . .
H01O C01N H01P 108.0 . .
C0AA C01O C01I 110.5(8) . .
C0AA C01O C11 110.7(8) . .
C01I C01O C11 105.9(7) . .
C0AA C01O H01Q 109.9 . .
C01I C01O H01Q 109.9 . .
C11 C01O H01Q 109.9 . .
C00X N01P C020 111.0(5) . .
C00X N01P C01T 109.9(5) . .
C020 N01P C01T 109.4(5) . .
C00X N01P H01X 108.8 . .
C020 N01P H01X 108.8 . .
C01T N01P H01X 108.8 . .
N00Q O9 K02 97.8(3) . .
N01P C01T C00I 110.4(6) . .
N01P C01T H01R 109.6 . .
C00I C01T H01R 109.6 . .
N01P C01T H01S 109.6 . .
C00I C01T H01S 109.6 . .
H01R C01T H01S 108.1 . .
N00J O8 Ce01 98.1(4) . .
N01F C01V C11 109.6(6) . .
N01F C01V H01T 109.7 . .
C11 C01V H01T 109.7 . .
N01F C01V H01U 109.7 . .
C11 C01V H01U 109.7 . .
H01T C01V H01U 108.2 . .
C01Z O2 H2C 109.3 . .
N009 O7 Ce01 98.6(3) . .
O2 C01Z C00K 109.0(4) . .
O2 C01Z C01E 111.8(4) . .
C00K C01Z C01E 107.8(4) . .
O2 C01Z H01V 109.4 . .
C00K C01Z H01V 109.4 . .
C01E C01Z H01V 109.4 . .
N01P C020 C3 110.6(4) . .
N01P C020 H02A 109.5 . .
C3 C020 H02A 109.5 . .
N01P C020 H02B 109.5 . .
C3 C020 H02B 109.5 . .
H02A C020 H02B 108.1 . .
O4 C022 C00F 107.9(5) . .
O4 C022 C00Z 112.7(6) . .
C00F C022 C00Z 108.8(5) . .
O4 C022 H02C 109.1 . .
C00F C022 H02C 109.1 . .
C00Z C022 H02C 109.1 . .
C01H C023 C00X 108.9(4) . .
C01H C023 H02D 109.9 . .
C00X C023 H02D 109.9 . .
C01H C023 H02E 109.9 . .
C00X C023 H02E 109.9 . .
H02D C023 H02E 108.3 . .
O1 C3 C01H 113.1(5) . .
O1 C3 C020 111.6(6) . .
C01H C3 C020 107.6(4) . .
O1 C3 H3A 108.1 . .
C01H C3 H3A 108.1 . .
C020 C3 H3A 108.1 . .
C01V C11 C01O 108.0(6) . .
C01V C11 H11A 110.1 . .
C01O C11 H11A 110.1 . .
C01V C11 H11B 110.1 . .
C01O C11 H11B 110.1 . .
H11A C11 H11B 108.4 . .
C3 O1 H1C 110.9 . .
C013 C6 C00F 108.5(6) . .
C013 C6 H6A 110.0 . .
C00F C6 H6A 110.0 . .
C013 C6 H6B 110.0 . .
C00F C6 H6B 110.0 . .
H6A C6 H6B 108.4 . .
C01O C0AA C01N 108.6(7) . .
C01O C0AA H0AA 110.0 . .
C01N C0AA H0AA 110.0 . .
C01O C0AA H0AB 110.0 . .
C01N C0AA H0AB 110.0 . .
H0AA C0AA H0AB 108.3 . .

loop_
_geom_bond_atom_site_label_1
_geom_bond_atom_site_label_2
_geom_bond_distance
_geom_bond_site_symmetry_2
Ce01 O21 2.594(3) .
Ce01 O8 2.617(3) .
Ce01 O12 2.620(3) .
Ce01 O24 2.631(3) .
Ce01 O28 2.639(3) .
Ce01 O27 2.642(3) .
Ce01 O7 2.642(3) .
Ce01 O13 2.645(3) .
Ce01 O26 2.647(3) .
Ce01 O10 2.653(4) .
Ce01 O11 2.654(3) .
Ce01 O17 2.704(3) .
K02 O25 2.743(6) .
K02 O18 2.777(5) 1_655
K02 O14 2.803(6) 2_547
K02 O15 2.819(6) 2_647
K02 O9 2.894(5) .
K02 O22 2.966(5) .
K02 O16 2.980(6) .
K02 O20 2.994(5) .
K02 N00Q 3.301(5) .
K02 N10 3.310(6) .
N003 O14 1.216(7) .
N003 O11 1.245(8) .
N003 O27 1.266(7) .
O28 N00T 1.259(6) .
O26 N00R 1.259(7) .
C008 C01C 1.504(8) .
C008 C00K 1.526(8) .
C008 H00A 0.9700 .
C008 H00B 0.9700 .
N009 O19 1.241(5) .
N009 O17 1.249(6) .
N009 O7 1.256(6) .
C00A C01K 1.501(8) .
C00A N00W 1.509(10) .
C00A H00C 0.9700 .
C00A H00D 0.9700 .
O25 N00U 1.227(7) .
O4 C022 1.425(8) .
O4 H4C 0.8453 .
N10 O20 1.232(6) .
N10 O22 1.241(5) .
N10 O5 1.257(6) .
C00F C022 1.503(9) .
C00F C010 1.518(9) .
C00F C6 1.532(11) .
C00F H00E 0.9800 .
O24 N00R 1.259(7) .
O23 N00T 1.212(4) .
C00I C01T 1.502(8) .
C00I C01H 1.504(9) .
C00I H00F 0.9700 .
C00I H00G 0.9700 .
N00J O18 1.222(7) .
N00J O13 1.258(7) .
N00J O8 1.264(6) .
C00K C01K 1.510(10) .
C00K C01Z 1.525(6) .
C00K H00H 0.9800 .
O21 N00U 1.266(7) .
N00P C00Z 1.476(7) .
N00P C00Y 1.484(8) .
N00P C013 1.498(9) .
N00P H00O 0.9800 .
N00Q O16 1.236(6) .
N00Q O6 1.241(6) .
N00Q O9 1.241(6) .
N00R O15 1.213(7) .
N00T O12 1.263(6) .
N00U O10 1.257(7) .
N00W C01C 1.474(8) .
N00W C01E 1.475(6) .
N00W H00P 0.9800 .
C00X N01P 1.481(7) .
C00X C023 1.553(9) .
C00X H00I 0.9700 .
C00X H00J 0.9700 .
C00Y C010 1.529(8) .
C00Y H00K 0.9700 .
C00Y H00L 0.9700 .
C00Z C022 1.512(9) .
C00Z H00M 0.9700 .
C00Z H00N 0.9700 .
C010 H01A 0.9700 .
C010 H01B 0.9700 .
C013 C6 1.523(11) .
C013 H01C 0.9700 .
C013 H01D 0.9700 .
C018 N01F 1.455(10) .
C018 C01I 1.505(12) .
C018 H01E 0.9700 .
C018 H01F 0.9700 .
O3 C01I 1.424(9) .
O3 H3C 0.8441 .
C01C H01G 0.9700 .
C01C H01H 0.9700 .
C01E C01Z 1.533(7) .
C01E H01I 0.9700 .
C01E H01J 0.9700 .
N01F C01V 1.424(9) .
N01F C01N 1.493(10) .
N01F H01W 0.9800 .
C01H C023 1.526(7) .
C01H C3 1.530(7) .
C01H H01K 0.9800 .
C01I C01O 1.492(11) .
C01I H01L 0.9800 .
C01K H01M 0.9700 .
C01K H01N 0.9700 .
C01N C0AA 1.471(16) .
C01N H01O 0.9700 .
C01N H01P 0.9700 .
C01O C0AA 1.465(14) .
C01O C11 1.527(10) .
C01O H01Q 0.9800 .
N01P C020 1.484(7) .
N01P C01T 1.487(9) .
N01P H01X 0.9800 .
C01T H01R 0.9700 .
C01T H01S 0.9700 .
C01V C11 1.502(10) .
C01V H01T 0.9700 .
C01V H01U 0.9700 .
O2 C01Z 1.405(5) .
O2 H2C 0.8453 .
C01Z H01V 0.9800 .
C020 C3 1.535(8) .
C020 H02A 0.9700 .
C020 H02B 0.9700 .
C022 H02C 0.9800 .
C023 H02D 0.9700 .
C023 H02E 0.9700 .
C3 O1 1.414(6) .
C3 H3A 0.9800 .
C11 H11A 0.9700 .
C11 H11B 0.9700 .
O1 H1C 0.8471 .
C6 H6A 0.9700 .
C6 H6B 0.9700 .
C0AA H0AA 0.9700 .
C0AA H0AB 0.9700 .
